data_4105356
loop_
_publ_author_name
'Marwan W. Ghosn'
'Christian Wolf'

_publ_contact_author_email cw27@georgetown.edu
_publ_contact_author_name 'Christian Wolf'
_publ_section_title
;
 Chiral Amplification with a Stereodynamic Triaryl Probe: Assignment of
 the Absolute Configuration and Enantiomeric Excess of Amino Alcohols
;
_journal_name_full 'Journal of the American Chemical Society'
_journal_page_first 16360
_journal_page_last 16361
_journal_paper_doi 10.1021/ja907741v
_journal_volume 131
_journal_year 2009
_chemical_absolute_configuration rm
_chemical_formula_sum 'C30 H30 N2 O4'
_chemical_formula_weight 482.57
_chemical_name_systematic
;
 ?
;
_space_group_IT_number 96
_symmetry_cell_setting tetragonal
_symmetry_space_group_name_Hall 'P 4nw 2abw'
_symmetry_space_group_name_H-M 'P 43 21 2'
_atom_sites_solution_hydrogens geom
_atom_sites_solution_primary direct
_atom_sites_solution_secondary difmap
_audit_creation_method SHELXL-97
_cell_angle_alpha 90.00
_cell_angle_beta 90.00
_cell_angle_gamma 90.00
_cell_formula_units_Z 4
_cell_length_a 12.0825(8)
_cell_length_b 12.0825(8)
_cell_length_c 17.3970(11)
_cell_measurement_reflns_used 23346
_cell_measurement_temperature 100(2)
_cell_measurement_theta_max 24.875
_cell_measurement_theta_min 2.379
_cell_volume 2539.7(3)
_computing_cell_refinement 'SAINT, Bruker-AXS'
_computing_data_collection 'APEX2, Bruker-AXS'
_computing_data_reduction 'SAINT, Bruker-AXS'
_computing_molecular_graphics 'X-SEED, L.Barbour (1999); http://x-seed.net/'
_computing_structure_refinement 'SHELXL-97 (Sheldrick, 1997)'
_computing_structure_solution 'SHELXS-97 (Sheldrick, 1990)'
_diffrn_ambient_temperature 100(2)
_diffrn_measured_fraction_theta_full 0.995
_diffrn_measured_fraction_theta_max 0.995
_diffrn_measurement_device_type 'Siemens SMART 1000 CCD'
_diffrn_measurement_method 'omega scans'
_diffrn_radiation_monochromator graphite
_diffrn_radiation_source 'fine-focus sealed tube'
_diffrn_radiation_type MoK\a
_diffrn_radiation_wavelength 0.71073
_diffrn_reflns_av_R_equivalents 0.0378
_diffrn_reflns_av_sigmaI/netI 0.0245
_diffrn_reflns_limit_h_max 16
_diffrn_reflns_limit_h_min -16
_diffrn_reflns_limit_k_max 16
_diffrn_reflns_limit_k_min -16
_diffrn_reflns_limit_l_max 22
_diffrn_reflns_limit_l_min -22
_diffrn_reflns_number 23267
_diffrn_reflns_theta_full 28.37
_diffrn_reflns_theta_max 28.37
_diffrn_reflns_theta_min 2.05
_exptl_absorpt_coefficient_mu 0.084
_exptl_absorpt_correction_T_max 0.7457
_exptl_absorpt_correction_T_min 0.6687
_exptl_absorpt_correction_type multi-scan
_exptl_crystal_colour orange
_exptl_crystal_density_diffrn 1.257
_exptl_crystal_description cubic
_exptl_crystal_F_000 1016
_exptl_crystal_size_max 0.60
_exptl_crystal_size_mid 0.50
_exptl_crystal_size_min 0.40
_refine_diff_density_max 0.755
_refine_diff_density_min -0.406
_refine_diff_density_rms 0.050
_refine_ls_abs_structure_details 'Flack H D (1983), Acta Cryst. A39, 876-881'
_refine_ls_abs_structure_Flack 0.0(15)
_refine_ls_extinction_method none
_refine_ls_goodness_of_fit_ref 1.062
_refine_ls_hydrogen_treatment mixed
_refine_ls_matrix_type full
_refine_ls_number_parameters 154
_refine_ls_number_reflns 3142
_refine_ls_number_restraints 0
_refine_ls_restrained_S_all 1.062
_refine_ls_R_factor_all 0.0551
_refine_ls_R_factor_gt 0.0484
_refine_ls_shift/su_max 0.000
_refine_ls_shift/su_mean 0.000
_refine_ls_structure_factor_coef Fsqd
_refine_ls_weighting_details 'calc w=1/[\s^2^(Fo^2^)+(0.0555P)^2^+1.5262P] where P=(Fo^2^+2Fc^2^)/3'
_refine_ls_weighting_scheme calc
_refine_ls_wR_factor_gt 0.1184
_refine_ls_wR_factor_ref 0.1230
_reflns_number_gt 2835
_reflns_number_total 3142
_reflns_threshold_expression >2sigma(I)
_cod_data_source_file ja907741v_si_001.cif
_cod_data_source_block E:\aa\Xray
_cod_database_code 4105356

loop_
_symmetry_equiv_pos_as_xyz
'x, y, z'
'-y+1/2, x+1/2, z+3/4'
'-x, -y, z+1/2'
'y+1/2, -x+1/2, z+1/4'
'x+1/2, -y+1/2, -z+1/4'
'-x+1/2, y+1/2, -z+3/4'
'y, x, -z'
'-y, -x, -z+1/2'

loop_
_atom_site_label
_atom_site_type_symbol
_atom_site_fract_x
_atom_site_fract_y
_atom_site_fract_z
_atom_site_U_iso_or_equiv
_atom_site_adp_type
_atom_site_occupancy
_atom_site_symmetry_multiplicity
_atom_site_calc_flag
_atom_site_refinement_flags
O1 O 0.20947(11) 0.33048(12) 0.09503(8) 0.0220(3) Uiso 1 1 d .
C2 C 0.38603(15) 0.55830(14) 0.02895(10) 0.0156(3) Uani 1 1 d .
H2 H 0.3862 0.6149 -0.0089 0.019 Uiso 1 1 calc R
C3 C 0.47570(15) 0.54888(14) 0.07860(10) 0.0169(3) Uani 1 1 d .
O4 O 0.12563(14) 0.27201(13) -0.15663(9) 0.0341(4) Uiso 1 1 d .
N5 N 0.12763(13) 0.42394(13) -0.02437(9) 0.0190(3) Uiso 1 1 d .
C6 C 0.63585(15) 0.63585(15) 0.0000 0.0192(5) Uani 1 2 d S
C7 C 0.29599(15) 0.48663(15) 0.03351(10) 0.0163(3) Uani 1 1 d .
C8 C 0.29342(15) 0.40463(15) 0.09150(10) 0.0170(3) Uani 1 1 d .
C9 C 0.20898(15) 0.49206(15) -0.02439(10) 0.0176(3) Uani 1 1 d .
H9 H 0.2126 0.5474 -0.0631 0.021 Uiso 1 1 calc R
C10 C 0.57549(15) 0.62050(15) 0.07077(11) 0.0185(4) Uani 1 1 d .
C11 C 0.72031(16) 0.72031(16) 0.0000 0.0258(6) Uani 1 2 d S
C12 C 0.46945(16) 0.46970(16) 0.13736(10) 0.0194(4) Uani 1 1 d .
H12 H 0.5282 0.4646 0.1734 0.023 Uiso 1 1 calc R
C13 C 0.37977(16) 0.39863(15) 0.14427(10) 0.0195(4) Uani 1 1 d .
H13 H 0.3773 0.3461 0.1849 0.023 Uiso 1 1 calc R
C14 C 0.60735(18) 0.67698(16) 0.13612(12) 0.0247(4) Uani 1 1 d .
H14 H 0.5681 0.6644 0.1826 0.030 Uiso 1 1 calc R
C15 C 0.04602(16) 0.42889(16) -0.08647(11) 0.0213(4) Uani 1 1 d .
H15 H 0.0737 0.4784 -0.1283 0.026 Uiso 1 1 calc R
C16 C 0.69620(18) 0.75272(17) 0.13607(14) 0.0312(5) Uani 1 1 d .
H16 H 0.7189 0.7873 0.1825 0.037 Uiso 1 1 calc R
C17 C -0.06415(18) 0.4730(2) -0.05584(14) 0.0346(5) Uani 1 1 d .
H17A H -0.0926 0.4227 -0.0163 0.052 Uiso 1 1 calc R
H17B H -0.1176 0.4781 -0.0981 0.052 Uiso 1 1 calc R
H17C H -0.0528 0.5466 -0.0335 0.052 Uiso 1 1 calc R
C18 C 0.74890(17) 0.77566(17) 0.06921(14) 0.0315(5) Uani 1 1 d .
H18 H 0.8060 0.8297 0.0686 0.038 Uiso 1 1 calc R
C19 C 0.03083(17) 0.31239(17) -0.11743(12) 0.0264(4) Uani 1 1 d .
H19A H 0.0135 0.2621 -0.0742 0.032 Uiso 1 1 calc R
H19B H -0.0331 0.3116 -0.1531 0.032 Uiso 1 1 calc R
H3 H 0.166(2) 0.342(2) 0.0513(15) 0.035(7) Uiso 1 1 d .

loop_
_atom_site_aniso_label
_atom_site_aniso_U_11
_atom_site_aniso_U_22
_atom_site_aniso_U_33
_atom_site_aniso_U_23
_atom_site_aniso_U_13
_atom_site_aniso_U_12
C2 0.0196(8) 0.0126(7) 0.0147(7) -0.0004(6) 0.0010(6) 0.0027(6)
C3 0.0177(8) 0.0136(8) 0.0194(8) -0.0034(6) 0.0007(7) 0.0012(6)
C6 0.0151(7) 0.0151(7) 0.0273(12) 0.0029(7) -0.0029(7) -0.0001(9)
C7 0.0176(8) 0.0149(8) 0.0163(8) -0.0022(6) 0.0019(7) 0.0037(6)
C8 0.0171(8) 0.0164(8) 0.0174(8) -0.0011(7) 0.0037(7) 0.0015(6)
C9 0.0185(8) 0.0164(8) 0.0178(8) -0.0006(6) 0.0009(7) 0.0029(6)
C10 0.0169(8) 0.0133(8) 0.0253(9) 0.0009(7) -0.0064(7) 0.0015(7)
C11 0.0182(8) 0.0182(8) 0.0410(16) 0.0075(8) -0.0075(8) -0.0004(10)
C12 0.0212(9) 0.0216(9) 0.0155(8) -0.0027(7) -0.0033(7) 0.0020(7)
C13 0.0237(9) 0.0192(9) 0.0157(8) 0.0016(6) 0.0025(7) 0.0027(7)
C14 0.0279(10) 0.0167(9) 0.0296(10) -0.0012(7) -0.0084(8) 0.0028(7)
C15 0.0199(9) 0.0212(9) 0.0228(9) 0.0015(7) -0.0048(7) -0.0012(7)
C16 0.0323(11) 0.0191(9) 0.0421(12) -0.0049(9) -0.0167(10) -0.0024(8)
C17 0.0243(10) 0.0439(13) 0.0355(11) -0.0056(10) -0.0085(9) 0.0109(9)
C18 0.0252(10) 0.0175(9) 0.0517(14) 0.0028(9) -0.0139(10) -0.0046(8)
C19 0.0235(10) 0.0239(10) 0.0318(11) -0.0014(8) -0.0083(8) -0.0032(7)

loop_
_atom_type_symbol
_atom_type_description
_atom_type_scat_dispersion_real
_atom_type_scat_dispersion_imag
_atom_type_scat_source
C C 0.0033 0.0016 'International Tables Vol C Tables 4.2.6.8 and 6.1.1.4'
H H 0.0000 0.0000 'International Tables Vol C Tables 4.2.6.8 and 6.1.1.4'
N N 0.0061 0.0033 'International Tables Vol C Tables 4.2.6.8 and 6.1.1.4'
O O 0.0106 0.0060 'International Tables Vol C Tables 4.2.6.8 and 6.1.1.4'

loop_
_geom_angle_atom_site_label_1
_geom_angle_atom_site_label_2
_geom_angle_atom_site_label_3
_geom_angle
_geom_angle_site_symmetry_1
_geom_angle_site_symmetry_3
C8 O1 H3 106.4(16) . .
C3 C2 C7 121.50(16) . .
C3 C2 H2 119.2 . .
C7 C2 H2 119.2 . .
C2 C3 C12 117.83(16) . .
C2 C3 C10 121.75(16) . .
C12 C3 C10 120.42(16) . .
C9 N5 C15 119.34(16) . .
C10 C6 C10 126.7(2) 7 .
C10 C6 C11 116.63(11) 7 .
C10 C6 C11 116.63(11) . .
C2 C7 C8 119.55(16) . .
C2 C7 C9 119.74(16) . .
C8 C7 C9 120.58(16) . .
O1 C8 C13 119.81(16) . .
O1 C8 C7 120.79(16) . .
C13 C8 C7 119.38(16) . .
N5 C9 C7 121.60(17) . .
N5 C9 H9 119.2 . .
C7 C9 H9 119.2 . .
C14 C10 C6 119.87(18) . .
C14 C10 C3 115.93(17) . .
C6 C10 C3 124.16(17) . .
C18 C11 C18 119.3(3) . 7
C18 C11 C6 120.33(13) . .
C18 C11 C6 120.33(13) 7 .
C13 C12 C3 121.82(17) . .
C13 C12 H12 119.1 . .
C3 C12 H12 119.1 . .
C12 C13 C8 119.74(17) . .
C12 C13 H13 120.1 . .
C8 C13 H13 120.1 . .
C10 C14 C16 122.2(2) . .
C10 C14 H14 118.9 . .
C16 C14 H14 118.9 . .
N5 C15 C19 107.78(15) . .
N5 C15 C17 110.07(16) . .
C19 C15 C17 109.98(17) . .
N5 C15 H15 109.7 . .
C19 C15 H15 109.7 . .
C17 C15 H15 109.7 . .
C18 C16 C14 119.4(2) . .
C18 C16 H16 120.3 . .
C14 C16 H16 120.3 . .
C15 C17 H17A 109.5 . .
C15 C17 H17B 109.5 . .
H17A C17 H17B 109.5 . .
C15 C17 H17C 109.5 . .
H17A C17 H17C 109.5 . .
H17B C17 H17C 109.5 . .
C16 C18 C11 121.15(19) . .
C16 C18 H18 119.4 . .
C11 C18 H18 119.4 . .
O4 C19 C15 113.05(17) . .
O4 C19 H19A 109.0 . .
C15 C19 H19A 109.0 . .
O4 C19 H19B 109.0 . .
C15 C19 H19B 109.0 . .
H19A C19 H19B 107.8 . .

loop_
_geom_bond_atom_site_label_1
_geom_bond_atom_site_label_2
_geom_bond_distance
_geom_bond_site_symmetry_2
O1 C8 1.355(2) .
O1 H3 0.93(3) .
C2 C3 1.390(2) .
C2 C7 1.393(2) .
C2 H2 0.9500 .
C3 C12 1.402(2) .
C3 C10 1.490(2) .
O4 C19 1.420(3) .
N5 C9 1.282(2) .
N5 C15 1.464(2) .
C6 C10 1.443(2) 7
C6 C10 1.443(2) .
C6 C11 1.443(4) .
C7 C8 1.414(2) .
C7 C9 1.457(2) .
C8 C13 1.392(3) .
C9 H9 0.9500 .
C10 C14 1.381(3) .
C11 C18 1.420(3) .
C11 C18 1.420(3) 7
C12 C13 1.388(3) .
C12 H12 0.9500 .
C13 H13 0.9500 .
C14 C16 1.411(3) .
C14 H14 0.9500 .
C15 C19 1.518(3) .
C15 C17 1.530(3) .
C15 H15 1.0000 .
C16 C18 1.355(3) .
C16 H16 0.9500 .
C17 H17A 0.9800 .
C17 H17B 0.9800 .
C17 H17C 0.9800 .
C18 H18 0.9500 .
C19 H19A 0.9900 .
C19 H19B 0.9900 .

loop_
_geom_torsion_atom_site_label_1
_geom_torsion_atom_site_label_2
_geom_torsion_atom_site_label_3
_geom_torsion_atom_site_label_4
_geom_torsion
_geom_torsion_site_symmetry_1
_geom_torsion_site_symmetry_4
C7 C2 C3 C12 -4.5(2) . .
C7 C2 C3 C10 175.94(16) . .
C3 C2 C7 C8 2.2(2) . .
C3 C2 C7 C9 -173.80(16) . .
C2 C7 C8 O1 -176.83(16) . .
C9 C7 C8 O1 -0.9(2) . .
C2 C7 C8 C13 1.5(2) . .
C9 C7 C8 C13 177.51(16) . .
C15 N5 C9 C7 -176.39(16) . .
C2 C7 C9 N5 176.49(17) . .
C8 C7 C9 N5 0.5(3) . .
C10 C6 C10 C14 173.37(18) 7 .
C11 C6 C10 C14 -6.63(18) . .
C10 C6 C10 C3 -8.82(12) 7 .
C11 C6 C10 C3 171.18(12) . .
C2 C3 C10 C14 126.82(18) . .
C12 C3 C10 C14 -52.7(2) . .
C2 C3 C10 C6 -51.1(2) . .
C12 C3 C10 C6 129.37(17) . .
C10 C6 C11 C18 -173.40(13) 7 .
C10 C6 C11 C18 6.60(13) . .
C10 C6 C11 C18 6.60(13) 7 7
C10 C6 C11 C18 -173.40(13) . 7
C2 C3 C12 C13 3.2(3) . .
C10 C3 C12 C13 -177.26(17) . .
C3 C12 C13 C8 0.5(3) . .
O1 C8 C13 C12 175.55(16) . .
C7 C8 C13 C12 -2.8(3) . .
C6 C10 C14 C16 1.8(3) . .
C3 C10 C14 C16 -176.19(18) . .
C9 N5 C15 C19 130.42(18) . .
C9 N5 C15 C17 -109.6(2) . .
C10 C14 C16 C18 3.5(3) . .
C14 C16 C18 C11 -3.5(3) . .
C18 C11 C18 C16 178.4(2) 7 .
C6 C11 C18 C16 -1.6(2) . .
N5 C15 C19 O4 -68.4(2) . .
C17 C15 C19 O4 171.59(16) . .
